data_4341644
loop_
_publ_author_name
'Gilbert-Wilson, Ryan'
'Field, Leslie D.'
'Bhadbhade, Mohan'

_publ_section_title
;
 Ruthenium Hydrides Containing the Superhindered Polydentate Polyphosphine
 Ligand P(CH2CH2P(t)Bu2)3.
;
_journal_name_full 'Inorganic chemistry'
_journal_page_first 141112150820006
_journal_paper_doi 10.1021/ic501895s
_journal_year 2014
_chemical_formula_sum 'C30 H71 B P4 Ru'
_chemical_formula_weight 667.63
_chemical_name_systematic
; 
 ? 
;
_space_group_IT_number 14
_symmetry_cell_setting monoclinic
_symmetry_space_group_name_Hall '-P 2yn'
_symmetry_space_group_name_H-M 'P 1 21/n 1'
_atom_sites_solution_hydrogens geom
_atom_sites_solution_primary direct
_atom_sites_solution_secondary difmap
_audit_creation_method SHELXL-97
_cell_angle_alpha 90.00
_cell_angle_beta 96.760(3)
_cell_angle_gamma 90.00
_cell_formula_units_Z 4
_cell_length_a 8.2066(3)
_cell_length_b 22.2411(10)
_cell_length_c 20.3594(11)
_cell_measurement_reflns_used 2183
_cell_measurement_temperature 150(2)
_cell_measurement_theta_max 19.101
_cell_measurement_theta_min 2.213
_cell_volume 3690.2(3)
_computing_cell_refinement
;
        APEX2(Bruker, 2007, Bruker AXS Inc.,Madison, USA)
;
_computing_data_collection
;
        APEX2(Bruker, 2007, Bruker AXS Inc., Madison, USA)
;
_computing_data_reduction
;
        APEX2(Bruker, 2007, Bruker AXS Inc., Madison, USA)
;
_computing_molecular_graphics 'SHELXTL-Plus. Sheldrick, G. M. (2008)'
_computing_structure_refinement 'SHELXL-97. Sheldrick, G. M. (2008)'
_computing_structure_solution 'SHELXS-97. Sheldrick, G. M. (2008)'
_diffrn_ambient_temperature 150(2)
_diffrn_measured_fraction_theta_full 0.998
_diffrn_measured_fraction_theta_max 0.998
_diffrn_measurement_device_type 'Bruker kappa APEXII CCD Area Detector'
_diffrn_measurement_method '\f scans, and \w scans with \k offsets'
_diffrn_radiation_monochromator graphite
_diffrn_radiation_source 'fine-focus sealed tube'
_diffrn_radiation_type MoK\a
_diffrn_radiation_wavelength 0.71073
_diffrn_reflns_av_R_equivalents 0.1140
_diffrn_reflns_av_sigmaI/netI 0.1160
_diffrn_reflns_limit_h_max 9
_diffrn_reflns_limit_h_min -9
_diffrn_reflns_limit_k_max 26
_diffrn_reflns_limit_k_min -26
_diffrn_reflns_limit_l_max 22
_diffrn_reflns_limit_l_min -24
_diffrn_reflns_number 26284
_diffrn_reflns_theta_full 25.00
_diffrn_reflns_theta_max 25.00
_diffrn_reflns_theta_min 2.66
_exptl_absorpt_coefficient_mu 0.615
_exptl_absorpt_correction_T_max 0.9687
_exptl_absorpt_correction_T_min 0.9000
_exptl_absorpt_correction_type multi-scan
_exptl_absorpt_process_details '(SADABS; Sheldrick, 2003)'
_exptl_crystal_colour yellow
_exptl_crystal_density_diffrn 1.202
_exptl_crystal_density_method 'not measured'
_exptl_crystal_description plates
_exptl_crystal_F_000 1440
_exptl_crystal_size_max 0.17
_exptl_crystal_size_mid 0.10
_exptl_crystal_size_min 0.05
_refine_diff_density_max 1.157
_refine_diff_density_min -0.570
_refine_diff_density_rms 0.100
_refine_ls_extinction_coef 0.0009(3)
_refine_ls_extinction_expression Fc^*^=kFc[1+0.001xFc^2^\l^3^/sin(2\q)]^-1/4^
_refine_ls_extinction_method SHELXL
_refine_ls_goodness_of_fit_ref 1.035
_refine_ls_hydrogen_treatment mixed
_refine_ls_matrix_type full
_refine_ls_number_parameters 364
_refine_ls_number_reflns 6485
_refine_ls_number_restraints 0
_refine_ls_restrained_S_all 1.035
_refine_ls_R_factor_all 0.1188
_refine_ls_R_factor_gt 0.0582
_refine_ls_shift/su_max 0.000
_refine_ls_shift/su_mean 0.000
_refine_ls_structure_factor_coef Fsqd
_refine_ls_weighting_details 'calc w=1/[\s^2^(Fo^2^)+(0.0450P)^2^+2.7748P] where P=(Fo^2^+2Fc^2^)/3'
_refine_ls_weighting_scheme calc
_refine_ls_wR_factor_gt 0.1085
_refine_ls_wR_factor_ref 0.1306
_reflns_number_gt 3953
_reflns_number_total 6485
_reflns_threshold_expression >2sigma(I)
_cod_data_source_file ic501895s_si_002.cif
_cod_data_source_block RuHBH4
_cod_depositor_comments
;
The following automatic conversions were performed:

'_symmetry_cell_setting' value 'Monoclinic' changed to 'monoclinic'
according to
/home/saulius/struct/COD-crude-data--automatic-downloads/rss-feeds/ACS/lib/dictionaries/cif_core.dic
dictionary named 'cif_core.dic' version 2.4.2 from
2011-04-26.

'_exptl_absorpt_correction_type' value 'Multi-scan'
changed to 'multi-scan' according to
/home/saulius/struct/COD-crude-data--automatic-downloads/rss-feeds/ACS/lib/dictionaries/cif_core.dic
dictionary named 'cif_core.dic' version 2.4.2 from 2011-04-26.

Automatic conversion script
Id: cif_fix_values 2935 2014-11-11 08:27:57Z andrius 
;
_cod_original_sg_symbol_H-M P2(1)/n
_cod_database_code 4341644

loop_
_symmetry_equiv_pos_as_xyz
'x, y, z'
'-x+1/2, y+1/2, -z+1/2'
'-x, -y, -z'
'x-1/2, -y-1/2, z-1/2'

loop_
_atom_site_label
_atom_site_type_symbol
_atom_site_fract_x
_atom_site_fract_y
_atom_site_fract_z
_atom_site_U_iso_or_equiv
_atom_site_adp_type
_atom_site_occupancy
_atom_site_symmetry_multiplicity
_atom_site_calc_flag
_atom_site_refinement_flags
Ru1 Ru 0.41219(5) 0.23046(2) 0.00550(2) 0.02635(16) Uani 1 1 d .
P1 P 0.42590(19) 0.14976(7) -0.06791(8) 0.0317(4) Uani 1 1 d .
P2 P 0.61527(18) 0.18262(7) 0.06477(8) 0.0289(4) Uani 1 1 d .
P3 P 0.49516(19) 0.31286(7) 0.07337(8) 0.0318(4) Uani 1 1 d .
P4 P 0.4039(2) 0.07910(8) 0.22666(9) 0.0420(5) Uani 1 1 d .
C1 C 0.6074(7) 0.1033(3) -0.0365(3) 0.0378(16) Uani 1 1 d .
H1A H 0.5697 0.0672 -0.0141 0.045 Uiso 1 1 calc R
H1B H 0.6628 0.0895 -0.0745 0.045 Uiso 1 1 calc R
C2 C 0.7296(7) 0.1375(3) 0.0114(3) 0.0339(15) Uani 1 1 d .
H2A H 0.7985 0.1637 -0.0133 0.041 Uiso 1 1 calc R
H2B H 0.8022 0.1089 0.0383 0.041 Uiso 1 1 calc R
C3 C 0.7620(7) 0.2347(3) 0.1086(3) 0.0386(15) Uani 1 1 d .
H3A H 0.8258 0.2139 0.1462 0.046 Uiso 1 1 calc R
H3B H 0.8394 0.2494 0.0784 0.046 Uiso 1 1 calc R
C4 C 0.6688(7) 0.2874(3) 0.1339(3) 0.0409(17) Uani 1 1 d .
H4A H 0.7456 0.3214 0.1440 0.049 Uiso 1 1 calc R
H4B H 0.6260 0.2756 0.1755 0.049 Uiso 1 1 calc R
C5 C 0.5747(7) 0.1261(3) 0.1270(3) 0.0332(15) Uani 1 1 d .
H5A H 0.5352 0.0890 0.1033 0.040 Uiso 1 1 calc R
H5B H 0.6802 0.1162 0.1535 0.040 Uiso 1 1 calc R
C6 C 0.4526(7) 0.1425(3) 0.1743(3) 0.0354(16) Uani 1 1 d .
H6A H 0.3501 0.1569 0.1486 0.043 Uiso 1 1 calc R
H6B H 0.4979 0.1759 0.2030 0.043 Uiso 1 1 calc R
C7 C 0.2597(8) 0.0896(3) -0.0780(3) 0.0409(17) Uani 1 1 d .
C8 C 0.4754(8) 0.1727(3) -0.1529(3) 0.0386(16) Uani 1 1 d .
C9 C 0.3555(8) 0.3476(3) 0.1321(3) 0.0430(17) Uani 1 1 d .
C10 C 0.5886(7) 0.3762(3) 0.0281(3) 0.0423(17) Uani 1 1 d .
C11 C 0.5164(9) 0.0987(5) 0.3090(4) 0.075(3) Uani 1 1 d .
C12 C 0.1780(8) 0.0880(3) 0.2283(4) 0.0528(19) Uani 1 1 d .
C71 C 0.2084(8) 0.0791(3) -0.0091(3) 0.0497(19) Uani 1 1 d .
H71A H 0.1698 0.1170 0.0082 0.075 Uiso 1 1 calc R
H71B H 0.3026 0.0643 0.0205 0.075 Uiso 1 1 calc R
H71C H 0.1198 0.0493 -0.0118 0.075 Uiso 1 1 calc R
C72 C 0.3130(9) 0.0286(3) -0.1032(3) 0.0515(19) Uani 1 1 d .
H72A H 0.2218 0.0001 -0.1043 0.077 Uiso 1 1 calc R
H72B H 0.4068 0.0134 -0.0737 0.077 Uiso 1 1 calc R
H72C H 0.3444 0.0334 -0.1479 0.077 Uiso 1 1 calc R
C73 C 0.1089(8) 0.1121(3) -0.1227(4) 0.056(2) Uani 1 1 d .
H73A H 0.0175 0.0841 -0.1205 0.083 Uiso 1 1 calc R
H73B H 0.1348 0.1146 -0.1684 0.083 Uiso 1 1 calc R
H73C H 0.0780 0.1520 -0.1079 0.083 Uiso 1 1 calc R
C81 C 0.4683(9) 0.1216(3) -0.2035(3) 0.056(2) Uani 1 1 d .
H81A H 0.3547 0.1077 -0.2135 0.084 Uiso 1 1 calc R
H81B H 0.5372 0.0882 -0.1853 0.084 Uiso 1 1 calc R
H81C H 0.5084 0.1361 -0.2441 0.084 Uiso 1 1 calc R
C82 C 0.3585(8) 0.2231(3) -0.1797(3) 0.0504(18) Uani 1 1 d .
H82A H 0.3874 0.2366 -0.2226 0.076 Uiso 1 1 calc R
H82B H 0.3678 0.2569 -0.1486 0.076 Uiso 1 1 calc R
H82C H 0.2455 0.2080 -0.1849 0.076 Uiso 1 1 calc R
C83 C 0.6509(8) 0.1981(3) -0.1465(3) 0.0485(18) Uani 1 1 d .
H83A H 0.7291 0.1663 -0.1313 0.073 Uiso 1 1 calc R
H83B H 0.6605 0.2312 -0.1145 0.073 Uiso 1 1 calc R
H83C H 0.6749 0.2130 -0.1896 0.073 Uiso 1 1 calc R
C91 C 0.2615(9) 0.2957(3) 0.1584(4) 0.057(2) Uani 1 1 d .
H91A H 0.3387 0.2685 0.1840 0.085 Uiso 1 1 calc R
H91B H 0.2023 0.2737 0.1213 0.085 Uiso 1 1 calc R
H91C H 0.1830 0.3114 0.1869 0.085 Uiso 1 1 calc R
C92 C 0.4434(9) 0.3807(3) 0.1917(4) 0.068(2) Uani 1 1 d .
H92A H 0.3625 0.3953 0.2197 0.102 Uiso 1 1 calc R
H92B H 0.5045 0.4148 0.1765 0.102 Uiso 1 1 calc R
H92C H 0.5196 0.3531 0.2173 0.102 Uiso 1 1 calc R
C93 C 0.2298(8) 0.3899(3) 0.0937(4) 0.057(2) Uani 1 1 d .
H93A H 0.1738 0.3687 0.0553 0.085 Uiso 1 1 calc R
H93B H 0.2865 0.4253 0.0787 0.085 Uiso 1 1 calc R
H93C H 0.1490 0.4028 0.1227 0.085 Uiso 1 1 calc R
C101 C 0.6297(8) 0.4337(3) 0.0691(4) 0.060(2) Uani 1 1 d .
H10A H 0.6990 0.4233 0.1101 0.091 Uiso 1 1 calc R
H10B H 0.5280 0.4523 0.0799 0.091 Uiso 1 1 calc R
H10C H 0.6884 0.4620 0.0434 0.091 Uiso 1 1 calc R
C102 C 0.4735(8) 0.3923(3) -0.0341(3) 0.0505(19) Uani 1 1 d .
H10D H 0.5239 0.4239 -0.0586 0.076 Uiso 1 1 calc R
H10E H 0.3689 0.4068 -0.0214 0.076 Uiso 1 1 calc R
H10F H 0.4542 0.3566 -0.0621 0.076 Uiso 1 1 calc R
C103 C 0.7527(7) 0.3557(3) 0.0068(4) 0.053(2) Uani 1 1 d .
H10G H 0.7357 0.3194 -0.0203 0.080 Uiso 1 1 calc R
H10H H 0.8299 0.3470 0.0461 0.080 Uiso 1 1 calc R
H10I H 0.7974 0.3876 -0.0190 0.080 Uiso 1 1 calc R
C111 C 0.5074(12) 0.0477(5) 0.3583(5) 0.128(4) Uani 1 1 d .
H11A H 0.5694 0.0588 0.4006 0.192 Uiso 1 1 calc R
H11B H 0.5545 0.0112 0.3413 0.192 Uiso 1 1 calc R
H11C H 0.3926 0.0403 0.3646 0.192 Uiso 1 1 calc R
C112 C 0.4701(12) 0.1566(5) 0.3425(4) 0.105(4) Uani 1 1 d .
H11D H 0.3574 0.1535 0.3535 0.157 Uiso 1 1 calc R
H11E H 0.4781 0.1906 0.3124 0.157 Uiso 1 1 calc R
H11F H 0.5451 0.1630 0.3830 0.157 Uiso 1 1 calc R
C113 C 0.6972(9) 0.1066(6) 0.2962(4) 0.136(5) Uani 1 1 d .
H11G H 0.7647 0.1157 0.3380 0.204 Uiso 1 1 calc R
H11H H 0.7052 0.1398 0.2651 0.204 Uiso 1 1 calc R
H11I H 0.7363 0.0694 0.2776 0.204 Uiso 1 1 calc R
C121 C 0.1135(9) 0.1494(4) 0.2424(5) 0.078(3) Uani 1 1 d .
H12A H 0.1594 0.1791 0.2142 0.117 Uiso 1 1 calc R
H12B H 0.1455 0.1595 0.2890 0.117 Uiso 1 1 calc R
H12C H -0.0064 0.1494 0.2332 0.117 Uiso 1 1 calc R
C122 C 0.1200(10) 0.0440(4) 0.2780(6) 0.112(4) Uani 1 1 d .
H12D H 0.0046 0.0337 0.2647 0.168 Uiso 1 1 calc R
H12E H 0.1312 0.0625 0.3220 0.168 Uiso 1 1 calc R
H12F H 0.1868 0.0074 0.2792 0.168 Uiso 1 1 calc R
C123 C 0.0987(11) 0.0699(6) 0.1599(6) 0.159(6) Uani 1 1 d .
H12G H -0.0207 0.0740 0.1577 0.239 Uiso 1 1 calc R
H12H H 0.1264 0.0280 0.1512 0.239 Uiso 1 1 calc R
H12I H 0.1394 0.0959 0.1266 0.239 Uiso 1 1 calc R
B1 B 0.1370(10) 0.2488(4) -0.0122(5) 0.044(2) Uani 1 1 d .
H1X H 0.558(6) 0.250(2) -0.031(3) 0.037(16) Uiso 1 1 d .
H1Y H 0.192(6) 0.213(2) 0.033(3) 0.031(15) Uiso 1 1 d .
H3Y H 0.084(6) 0.288(3) 0.011(3) 0.045(18) Uiso 1 1 d .
H4Y H 0.048(7) 0.225(3) -0.055(3) 0.053(18) Uiso 1 1 d .
H2Y H 0.248(6) 0.269(2) -0.043(3) 0.043(16) Uiso 1 1 d .

loop_
_atom_site_aniso_label
_atom_site_aniso_U_11
_atom_site_aniso_U_22
_atom_site_aniso_U_33
_atom_site_aniso_U_23
_atom_site_aniso_U_13
_atom_site_aniso_U_12
Ru1 0.0262(3) 0.0244(3) 0.0280(3) 0.0005(3) 0.00150(18) 0.0037(3)
P1 0.0398(10) 0.0272(9) 0.0283(9) 0.0025(7) 0.0048(7) 0.0040(8)
P2 0.0276(8) 0.0302(9) 0.0285(9) 0.0020(7) 0.0018(7) 0.0066(7)
P3 0.0347(9) 0.0262(9) 0.0333(10) -0.0023(8) -0.0013(7) 0.0034(7)
P4 0.0434(10) 0.0365(11) 0.0477(12) 0.0068(9) 0.0125(9) -0.0013(8)
C1 0.051(4) 0.032(4) 0.034(4) 0.002(3) 0.019(3) 0.016(3)
C2 0.028(3) 0.036(4) 0.038(4) 0.008(3) 0.006(3) 0.011(3)
C3 0.033(3) 0.038(4) 0.042(4) -0.003(3) -0.005(3) 0.006(3)
C4 0.042(4) 0.032(4) 0.044(4) 0.000(3) -0.014(3) -0.005(3)
C5 0.035(3) 0.033(4) 0.031(4) 0.004(3) 0.002(3) 0.007(3)
C6 0.039(4) 0.026(4) 0.043(4) 0.002(3) 0.012(3) 0.001(3)
C7 0.047(4) 0.032(4) 0.043(4) 0.003(3) 0.006(3) -0.005(3)
C8 0.058(4) 0.034(4) 0.023(4) -0.001(3) 0.005(3) 0.000(3)
C9 0.054(4) 0.035(4) 0.041(4) -0.010(3) 0.009(3) 0.010(3)
C10 0.037(4) 0.032(4) 0.056(5) 0.005(3) -0.001(3) -0.007(3)
C11 0.063(5) 0.117(8) 0.043(5) 0.026(5) 0.002(4) -0.014(5)
C12 0.051(4) 0.048(5) 0.061(5) 0.008(4) 0.016(4) -0.004(4)
C71 0.047(4) 0.038(4) 0.064(5) 0.006(4) 0.009(4) -0.011(3)
C72 0.079(5) 0.030(4) 0.046(5) -0.011(3) 0.009(4) -0.007(4)
C73 0.053(4) 0.051(5) 0.058(5) -0.003(4) -0.011(4) -0.012(4)
C81 0.086(6) 0.049(5) 0.034(4) 0.003(4) 0.015(4) -0.012(4)
C82 0.066(5) 0.046(5) 0.037(4) 0.010(4) -0.004(3) -0.002(4)
C83 0.059(5) 0.057(5) 0.032(4) 0.007(4) 0.017(3) -0.002(4)
C91 0.072(5) 0.046(5) 0.057(5) -0.006(4) 0.026(4) 0.009(4)
C92 0.092(6) 0.060(5) 0.051(5) -0.030(4) 0.001(4) 0.014(5)
C93 0.051(4) 0.043(5) 0.077(6) -0.011(4) 0.012(4) 0.011(4)
C101 0.057(5) 0.035(5) 0.086(6) 0.000(4) -0.004(4) -0.003(4)
C102 0.059(5) 0.033(4) 0.059(5) 0.010(4) -0.001(4) 0.000(3)
C103 0.045(4) 0.043(5) 0.073(6) 0.006(4) 0.015(4) -0.007(4)
C111 0.110(8) 0.180(12) 0.089(8) 0.073(8) -0.003(6) 0.028(8)
C112 0.128(9) 0.125(9) 0.062(7) -0.030(6) 0.017(6) -0.064(7)
C113 0.040(5) 0.301(16) 0.061(7) 0.035(9) -0.014(4) -0.023(7)
C121 0.056(5) 0.072(6) 0.111(8) 0.027(6) 0.031(5) 0.018(5)
C122 0.065(6) 0.080(7) 0.201(12) 0.064(8) 0.056(7) 0.012(5)
C123 0.062(7) 0.299(18) 0.111(10) -0.071(11) -0.015(6) -0.058(9)
B1 0.037(5) 0.039(5) 0.052(6) -0.009(4) -0.007(4) 0.007(4)

loop_
_atom_type_symbol
_atom_type_description
_atom_type_scat_dispersion_real
_atom_type_scat_dispersion_imag
_atom_type_scat_source
C C 0.0033 0.0016 'International Tables Vol C Tables 4.2.6.8 and 6.1.1.4'
H H 0.0000 0.0000 'International Tables Vol C Tables 4.2.6.8 and 6.1.1.4'
B B 0.0013 0.0007 'International Tables Vol C Tables 4.2.6.8 and 6.1.1.4'
Ru Ru -1.2594 0.8363 'International Tables Vol C Tables 4.2.6.8 and 6.1.1.4'
P P 0.1023 0.0942 'International Tables Vol C Tables 4.2.6.8 and 6.1.1.4'

loop_
_geom_angle_atom_site_label_1
_geom_angle_atom_site_label_2
_geom_angle_atom_site_label_3
_geom_angle
H1Y Ru1 P2 113.9(15)
H1Y Ru1 B1 33.3(15)
P2 Ru1 B1 147.2(2)
H1Y Ru1 P1 98.2(14)
P2 Ru1 P1 83.69(6)
B1 Ru1 P1 99.0(2)
H1Y Ru1 P3 101.4(14)
P2 Ru1 P3 84.64(6)
B1 Ru1 P3 99.6(2)
P1 Ru1 P3 160.00(6)
H1Y Ru1 H1X 166(2)
P2 Ru1 H1X 79.7(18)
B1 Ru1 H1X 133.0(19)
P1 Ru1 H1X 79.0(19)
P3 Ru1 H1X 83.0(19)
H1Y Ru1 H1Y 0(4)
P2 Ru1 H1Y 113.9(15)
B1 Ru1 H1Y 33.3(15)
P1 Ru1 H1Y 98.2(14)
P3 Ru1 H1Y 101.4(14)
H1X Ru1 H1Y 166(2)
H1Y Ru1 H2Y 66(2)
P2 Ru1 H2Y 179.6(18)
B1 Ru1 H2Y 32.9(18)
P1 Ru1 H2Y 95.9(17)
P3 Ru1 H2Y 95.8(17)
H1X Ru1 H2Y 100(3)
H1Y Ru1 H2Y 66(2)
C1 P1 C8 102.4(3)
C1 P1 C7 100.4(3)
C8 P1 C7 108.6(3)
C1 P1 Ru1 107.6(2)
C8 P1 Ru1 114.0(2)
C7 P1 Ru1 121.2(2)
C2 P2 C3 106.6(3)
C2 P2 C5 100.4(3)
C3 P2 C5 105.0(3)
C2 P2 Ru1 110.4(2)
C3 P2 Ru1 111.9(2)
C5 P2 Ru1 121.18(19)
C4 P3 C10 103.1(3)
C4 P3 C9 100.3(3)
C10 P3 C9 108.1(3)
C4 P3 Ru1 107.4(2)
C10 P3 Ru1 113.6(2)
C9 P3 Ru1 122.0(2)
C6 P4 C11 102.9(3)
C6 P4 C12 102.3(3)
C11 P4 C12 110.2(4)
C2 C1 P1 112.5(4)
C2 C1 H1A 109.1
P1 C1 H1A 109.1
C2 C1 H1B 109.1
P1 C1 H1B 109.1
H1A C1 H1B 107.8
C1 C2 P2 108.2(4)
C1 C2 H2A 110.1
P2 C2 H2A 110.1
C1 C2 H2B 110.1
P2 C2 H2B 110.1
H2A C2 H2B 108.4
C4 C3 P2 109.0(4)
C4 C3 H3A 109.9
P2 C3 H3A 109.9
C4 C3 H3B 109.9
P2 C3 H3B 109.9
H3A C3 H3B 108.3
C3 C4 P3 112.8(4)
C3 C4 H4A 109.0
P3 C4 H4A 109.0
C3 C4 H4B 109.0
P3 C4 H4B 109.0
H4A C4 H4B 107.8
C6 C5 P2 117.3(4)
C6 C5 H5A 108.0
P2 C5 H5A 108.0
C6 C5 H5B 108.0
P2 C5 H5B 108.0
H5A C5 H5B 107.2
C5 C6 P4 112.8(4)
C5 C6 H6A 109.0
P4 C6 H6A 109.0
C5 C6 H6B 109.0
P4 C6 H6B 109.0
H6A C6 H6B 107.8
C71 C7 C72 107.1(5)
C71 C7 C73 107.8(5)
C72 C7 C73 109.4(6)
C71 C7 P1 106.2(4)
C72 C7 P1 115.4(4)
C73 C7 P1 110.6(4)
C81 C8 C82 109.3(5)
C81 C8 C83 106.9(5)
C82 C8 C83 107.6(5)
C81 C8 P1 114.8(4)
C82 C8 P1 109.2(4)
C83 C8 P1 108.7(4)
C91 C9 C92 107.3(6)
C91 C9 C93 107.8(6)
C92 C9 C93 109.6(6)
C91 C9 P3 106.2(4)
C92 C9 P3 115.4(5)
C93 C9 P3 110.2(5)
C102 C10 C103 108.3(6)
C102 C10 C101 109.1(5)
C103 C10 C101 104.8(5)
C102 C10 P3 109.4(4)
C103 C10 P3 109.6(4)
C101 C10 P3 115.4(5)
C111 C11 C112 107.5(8)
C111 C11 C113 108.5(8)
C112 C11 C113 105.8(8)
C111 C11 P4 111.2(7)
C112 C11 P4 118.4(6)
C113 C11 P4 105.0(6)
C121 C12 C123 107.1(8)
C121 C12 C122 108.2(7)
C123 C12 C122 107.7(8)
C121 C12 P4 118.1(5)
C123 C12 P4 105.9(6)
C122 C12 P4 109.4(5)
C7 C71 H71A 109.5
C7 C71 H71B 109.5
H71A C71 H71B 109.5
C7 C71 H71C 109.5
H71A C71 H71C 109.5
H71B C71 H71C 109.5
C7 C72 H72A 109.5
C7 C72 H72B 109.5
H72A C72 H72B 109.5
C7 C72 H72C 109.5
H72A C72 H72C 109.5
H72B C72 H72C 109.5
C7 C73 H73A 109.5
C7 C73 H73B 109.5
H73A C73 H73B 109.5
C7 C73 H73C 109.5
H73A C73 H73C 109.5
H73B C73 H73C 109.5
C8 C81 H81A 109.5
C8 C81 H81B 109.5
H81A C81 H81B 109.5
C8 C81 H81C 109.5
H81A C81 H81C 109.5
H81B C81 H81C 109.5
C8 C82 H82A 109.5
C8 C82 H82B 109.5
H82A C82 H82B 109.5
C8 C82 H82C 109.5
H82A C82 H82C 109.5
H82B C82 H82C 109.5
C8 C83 H83A 109.5
C8 C83 H83B 109.5
H83A C83 H83B 109.5
C8 C83 H83C 109.5
H83A C83 H83C 109.5
H83B C83 H83C 109.5
C9 C91 H91A 109.5
C9 C91 H91B 109.5
H91A C91 H91B 109.5
C9 C91 H91C 109.5
H91A C91 H91C 109.5
H91B C91 H91C 109.5
C9 C92 H92A 109.5
C9 C92 H92B 109.5
H92A C92 H92B 109.5
C9 C92 H92C 109.5
H92A C92 H92C 109.5
H92B C92 H92C 109.5
C9 C93 H93A 109.5
C9 C93 H93B 109.5
H93A C93 H93B 109.5
C9 C93 H93C 109.5
H93A C93 H93C 109.5
H93B C93 H93C 109.5
C10 C101 H10A 109.5
C10 C101 H10B 109.5
H10A C101 H10B 109.5
C10 C101 H10C 109.5
H10A C101 H10C 109.5
H10B C101 H10C 109.5
C10 C102 H10D 109.5
C10 C102 H10E 109.5
H10D C102 H10E 109.5
C10 C102 H10F 109.5
H10D C102 H10F 109.5
H10E C102 H10F 109.5
C10 C103 H10G 109.5
C10 C103 H10H 109.5
H10G C103 H10H 109.5
C10 C103 H10I 109.5
H10G C103 H10I 109.5
H10H C103 H10I 109.5
C11 C111 H11A 109.5
C11 C111 H11B 109.5
H11A C111 H11B 109.5
C11 C111 H11C 109.5
H11A C111 H11C 109.5
H11B C111 H11C 109.5
C11 C112 H11D 109.5
C11 C112 H11E 109.5
H11D C112 H11E 109.5
C11 C112 H11F 109.5
H11D C112 H11F 109.5
H11E C112 H11F 109.5
C11 C113 H11G 109.5
C11 C113 H11H 109.5
H11G C113 H11H 109.5
C11 C113 H11I 109.5
H11G C113 H11I 109.5
H11H C113 H11I 109.5
C12 C121 H12A 109.5
C12 C121 H12B 109.5
H12A C121 H12B 109.5
C12 C121 H12C 109.5
H12A C121 H12C 109.5
H12B C121 H12C 109.5
C12 C122 H12D 109.5
C12 C122 H12E 109.5
H12D C122 H12E 109.5
C12 C122 H12F 109.5
H12D C122 H12F 109.5
H12E C122 H12F 109.5
C12 C123 H12G 109.5
C12 C123 H12H 109.5
H12G C123 H12H 109.5
C12 C123 H12I 109.5
H12G C123 H12I 109.5
H12H C123 H12I 109.5
Ru1 B1 H1Y 60(2)
Ru1 B1 H3Y 120(3)
H1Y B1 H3Y 108(4)
Ru1 B1 H4Y 123(3)
H1Y B1 H4Y 112(4)
H3Y B1 H4Y 115(4)
Ru1 B1 H2Y 51(2)
H1Y B1 H2Y 112(3)
H3Y B1 H2Y 106(4)
H4Y B1 H2Y 103(4)

loop_
_geom_bond_atom_site_label_1
_geom_bond_atom_site_label_2
_geom_bond_distance
Ru1 H1Y 1.99(5)
Ru1 P2 2.2118(15)
Ru1 B1 2.281(8)
Ru1 P1 2.3467(17)
Ru1 P3 2.3474(17)
Ru1 H1X 1.55(5)
Ru1 H1Y 1.99(5)
Ru1 H2Y 1.79(5)
P1 C1 1.863(6)
P1 C8 1.893(6)
P1 C7 1.905(6)
P2 C2 1.819(6)
P2 C3 1.826(6)
P2 C5 1.843(6)
P3 C4 1.859(6)
P3 C10 1.894(6)
P3 C9 1.914(6)
P4 C6 1.840(6)
P4 C11 1.867(8)
P4 C12 1.869(7)
C1 C2 1.519(8)
C1 H1A 0.9900
C1 H1B 0.9900
C2 H2A 0.9900
C2 H2B 0.9900
C3 C4 1.522(8)
C3 H3A 0.9900
C3 H3B 0.9900
C4 H4A 0.9900
C4 H4B 0.9900
C5 C6 1.515(7)
C5 H5A 0.9900
C5 H5B 0.9900
C6 H6A 0.9900
C6 H6B 0.9900
C7 C71 1.529(9)
C7 C72 1.532(8)
C7 C73 1.532(8)
C8 C81 1.531(8)
C8 C82 1.534(8)
C8 C83 1.539(8)
C9 C91 1.521(9)
C9 C92 1.526(9)
C9 C93 1.539(9)
C10 C102 1.530(8)
C10 C103 1.532(8)
C10 C101 1.543(9)
C11 C111 1.522(11)
C11 C112 1.527(12)
C11 C113 1.547(10)
C12 C121 1.503(10)
C12 C123 1.521(11)
C12 C122 1.524(10)
C71 H71A 0.9800
C71 H71B 0.9800
C71 H71C 0.9800
C72 H72A 0.9800
C72 H72B 0.9800
C72 H72C 0.9800
C73 H73A 0.9800
C73 H73B 0.9800
C73 H73C 0.9800
C81 H81A 0.9800
C81 H81B 0.9800
C81 H81C 0.9800
C82 H82A 0.9800
C82 H82B 0.9800
C82 H82C 0.9800
C83 H83A 0.9800
C83 H83B 0.9800
C83 H83C 0.9800
C91 H91A 0.9800
C91 H91B 0.9800
C91 H91C 0.9800
C92 H92A 0.9800
C92 H92B 0.9800
C92 H92C 0.9800
C93 H93A 0.9800
C93 H93B 0.9800
C93 H93C 0.9800
C101 H10A 0.9800
C101 H10B 0.9800
C101 H10C 0.9800
C102 H10D 0.9800
C102 H10E 0.9800
C102 H10F 0.9800
C103 H10G 0.9800
C103 H10H 0.9800
C103 H10I 0.9800
C111 H11A 0.9800
C111 H11B 0.9800
C111 H11C 0.9800
C112 H11D 0.9800
C112 H11E 0.9800
C112 H11F 0.9800
C113 H11G 0.9800
C113 H11H 0.9800
C113 H11I 0.9800
C121 H12A 0.9800
C121 H12B 0.9800
C121 H12C 0.9800
C122 H12D 0.9800
C122 H12E 0.9800
C122 H12F 0.9800
C123 H12G 0.9800
C123 H12H 0.9800
C123 H12I 0.9800
B1 H1Y 1.26(5)
B1 H3Y 1.10(6)
B1 H4Y 1.19(6)
B1 H2Y 1.25(5)

loop_
_geom_torsion_atom_site_label_1
_geom_torsion_atom_site_label_2
_geom_torsion_atom_site_label_3
_geom_torsion_atom_site_label_4
_geom_torsion
H1Y Ru1 P1 C1 -119.8(15)
P2 Ru1 P1 C1 -6.5(2)
B1 Ru1 P1 C1 -153.5(3)
P3 Ru1 P1 C1 48.2(3)
H1Y Ru1 P1 C8 127.4(15)
P2 Ru1 P1 C8 -119.3(2)
B1 Ru1 P1 C8 93.7(3)
P3 Ru1 P1 C8 -64.6(3)
H1Y Ru1 P1 C7 -5.3(15)
P2 Ru1 P1 C7 107.9(2)
B1 Ru1 P1 C7 -39.0(3)
P3 Ru1 P1 C7 162.6(3)
H1Y Ru1 P2 C2 123.0(16)
B1 Ru1 P2 C2 123.8(4)
P1 Ru1 P2 C2 26.9(2)
P3 Ru1 P2 C2 -136.8(2)
H1Y Ru1 P2 C3 -118.4(16)
B1 Ru1 P2 C3 -117.7(5)
P1 Ru1 P2 C3 145.4(2)
P3 Ru1 P2 C3 -18.3(2)
H1Y Ru1 P2 C5 6.3(16)
B1 Ru1 P2 C5 7.0(5)
P1 Ru1 P2 C5 -89.9(2)
P3 Ru1 P2 C5 106.4(2)
H1Y Ru1 P3 C4 111.8(16)
P2 Ru1 P3 C4 -1.5(2)
B1 Ru1 P3 C4 145.6(3)
P1 Ru1 P3 C4 -56.0(3)
H1Y Ru1 P3 C10 -134.9(16)
P2 Ru1 P3 C10 111.8(2)
B1 Ru1 P3 C10 -101.1(3)
P1 Ru1 P3 C10 57.3(3)
H1Y Ru1 P3 C9 -2.8(16)
P2 Ru1 P3 C9 -116.1(3)
B1 Ru1 P3 C9 31.1(3)
P1 Ru1 P3 C9 -170.6(3)
C8 P1 C1 C2 101.1(5)
C7 P1 C1 C2 -147.0(4)
Ru1 P1 C1 C2 -19.4(5)
P1 C1 C2 P2 40.3(5)
C3 P2 C2 C1 -167.9(4)
C5 P2 C2 C1 82.9(4)
Ru1 P2 C2 C1 -46.2(4)
C2 P2 C3 C4 159.5(4)
C5 P2 C3 C4 -94.5(5)
Ru1 P2 C3 C4 38.8(5)
P2 C3 C4 P3 -40.1(6)
C10 P3 C4 C3 -94.7(5)
C9 P3 C4 C3 153.9(5)
Ru1 P3 C4 C3 25.5(5)
C2 P2 C5 C6 -168.6(5)
C3 P2 C5 C6 80.9(5)
Ru1 P2 C5 C6 -46.9(5)
P2 C5 C6 P4 172.8(3)
C11 P4 C6 C5 105.9(5)
C12 P4 C6 C5 -139.7(5)
C1 P1 C7 C71 80.6(5)
C8 P1 C7 C71 -172.4(4)
Ru1 P1 C7 C71 -37.5(5)
C1 P1 C7 C72 -37.9(5)
C8 P1 C7 C72 69.1(5)
Ru1 P1 C7 C72 -155.9(4)
C1 P1 C7 C73 -162.7(5)
C8 P1 C7 C73 -55.8(5)
Ru1 P1 C7 C73 79.2(5)
C1 P1 C8 C81 69.8(5)
C7 P1 C8 C81 -35.7(6)
Ru1 P1 C8 C81 -174.3(4)
C1 P1 C8 C82 -167.0(4)
C7 P1 C8 C82 87.5(5)
Ru1 P1 C8 C82 -51.1(5)
C1 P1 C8 C83 -49.9(5)
C7 P1 C8 C83 -155.4(4)
Ru1 P1 C8 C83 66.0(5)
C4 P3 C9 C91 -81.9(5)
C10 P3 C9 C91 170.6(5)
Ru1 P3 C9 C91 36.2(5)
C4 P3 C9 C92 36.9(6)
C10 P3 C9 C92 -70.6(6)
Ru1 P3 C9 C92 155.0(4)
C4 P3 C9 C93 161.6(5)
C10 P3 C9 C93 54.1(5)
Ru1 P3 C9 C93 -80.2(5)
C4 P3 C10 C102 166.9(5)
C9 P3 C10 C102 -87.6(5)
Ru1 P3 C10 C102 51.0(5)
C4 P3 C10 C103 48.3(5)
C9 P3 C10 C103 153.8(5)
Ru1 P3 C10 C103 -67.6(5)
C4 P3 C10 C101 -69.7(5)
C9 P3 C10 C101 35.8(5)
Ru1 P3 C10 C101 174.4(4)
C6 P4 C11 C111 -173.6(6)
C12 P4 C11 C111 77.9(7)
C6 P4 C11 C112 61.3(7)
C12 P4 C11 C112 -47.2(7)
C6 P4 C11 C113 -56.4(7)
C12 P4 C11 C113 -164.9(7)
C6 P4 C12 C121 -47.6(7)
C11 P4 C12 C121 61.3(7)
C6 P4 C12 C123 72.2(7)
C11 P4 C12 C123 -178.9(7)
C6 P4 C12 C122 -172.0(6)
C11 P4 C12 C122 -63.1(7)
